data_7061776
loop_
_publ_author_name
'Li, Fengli'
'Huang, Zhangyan'
'Mo, Shuyuan'
'Gu, Saisai'
'Zhang, Sitian'
'Yang, Beiye'
'Wang, Jianping'
'Hu, Zhengxi'
'Zhang, Yonghui'

_publ_section_title
;
 Two undescribed pairs of isoprenyl hydroxybenzoic acid derivatives from
 coculture of Pestalotiopsis sp. and Penicillium bialowiezense:
 enantioseparation and their absolute configurations
;
_journal_issue 36
_journal_name_full 'New Journal of Chemistry'
_journal_page_first 17149
_journal_page_last 17152
_journal_paper_doi 10.1039/D2NJ03531F
_journal_volume 46
_journal_year 2022
_chemical_formula_moiety 'C15 H20 O5'
_chemical_formula_sum 'C15 H20 O5'
_chemical_formula_weight 280.31
_space_group_crystal_system triclinic
_space_group_IT_number 2
_space_group_name_Hall '-P 1'
_space_group_name_H-M_alt 'P -1'
_atom_sites_solution_hydrogens geom
_atom_sites_solution_primary dual
_audit_creation_date 2020-08-14
_audit_creation_method
;
Olex2 1.2
(compiled 2018.05.29 svn.r3508 for OlexSys, GUI svn.r5506)
;
_audit_update_record
;
2021-01-13 deposited with the CCDC.	2022-09-01 downloaded from the CCDC.
;
_cell_angle_alpha 107.096(6)
_cell_angle_beta 100.136(7)
_cell_angle_gamma 93.672(6)
_cell_formula_units_Z 2
_cell_length_a 4.9574(5)
_cell_length_b 11.4656(7)
_cell_length_c 13.0020(8)
_cell_measurement_reflns_used 4465
_cell_measurement_temperature 100.00(10)
_cell_measurement_theta_max 73.7490
_cell_measurement_theta_min 3.6150
_cell_volume 690.06(10)
_computing_cell_refinement 'CrysAlisPro 1.171.39.28b (Rigaku OD, 2015)'
_computing_data_collection 'CrysAlisPro 1.171.39.28b (Rigaku OD, 2015)'
_computing_data_reduction 'CrysAlisPro 1.171.39.28b (Rigaku OD, 2015)'
_computing_molecular_graphics 'Olex2 (Dolomanov et al., 2009)'
_computing_publication_material 'Olex2 (Dolomanov et al., 2009)'
_computing_structure_refinement 'XL (Sheldrick, 2008)'
_computing_structure_solution 'XM (Sheldrick, 2008)'
_diffrn_ambient_environment N~2~
_diffrn_ambient_temperature 100.00(10)
_diffrn_detector 'CCD plate'
_diffrn_measured_fraction_theta_full 0.997
_diffrn_measured_fraction_theta_max 0.997
_diffrn_measurement_details
;
List of Runs (angles in degrees, time in seconds):

  # Type    Start    End  Width  t~exp~   \w     \q     \k     \f   Frames
#--------------------------------------------------------------------------
  1  \w    -14.00  26.00   0.50    0.50    --    0.00 -77.00 -90.00   80
  2  \w     10.00  38.00   0.50    0.50    --   36.00  72.00  64.93   56
  3  \w    -10.00  53.00   0.50    0.50    --   36.00 -42.00-110.30  126
  4  \w     83.00 128.00   0.50    0.50    --   40.00  72.00 177.05   90
  5  \w     16.00  41.00   0.50    0.50    --   40.00  72.00 177.05   50
  6  \w    106.00 131.00   0.50    0.50    --   44.00  71.00 -75.31   50
  7  \w     18.00  49.00   0.50    0.50    --   44.00  71.00 -75.31   62
  8  \w     30.00  57.00   0.50    2.00    --   52.00  67.00-158.11   54
  9  \w     30.00  71.00   0.50    2.00    --   56.00  71.00 -52.19   82
 10  \w     33.00  58.00   0.50    2.00    --   60.00  73.00-131.62   50
 11  \w     97.00 139.00   0.50    2.00    --   60.00  73.00-131.62   84
 12  \w     33.00  63.00   0.50    2.00    --   60.00  75.00  27.96   60
 13  \w     36.00  76.00   0.50    2.00    --   64.00  74.00  77.36   80
 14  \w     40.00  72.00   0.50    2.00    --   64.00  73.00  54.88   64
 15  \w     40.00  66.00   0.50    2.00    --   68.00  74.00  -5.11   52
 16  \w     43.00  74.00   0.50    2.00    --   68.00  73.00  99.21   62
 17  \w     44.00  81.00   0.50    2.00    --   72.00  74.00 128.81   74
 18  \w     47.00  84.00   0.50    2.00    --   72.00  67.00-115.75   74
 19  \w    118.00 163.00   0.50    2.00    --   76.00  67.00 179.54   90
 20  \w     51.00  87.00   0.50    2.00    --   76.00  67.00 179.54   72
 21  \w    136.00 164.00   0.50    2.00    --   76.00  67.00 -77.27   56
 22  \w     52.00  78.00   0.50    2.00    --   76.00  67.00 -77.27   52
 23  \w     94.00 120.00   0.50    2.00    --   76.00  67.00 -77.27   52
 24  \w     54.00  80.00   0.50    2.00    --   80.00  71.00  -2.98   52
 25  \w    112.00 169.00   0.50    2.00    --   80.00  73.00 -25.65  114
 26  \w     54.00  82.00   0.50    2.00    --   80.00  73.00 -25.65   56
 27  \w     71.00 120.00   0.50    2.00    --   94.60  61.00  60.00   98
 28  \w     74.00 151.00   0.50    2.00    --   94.60  61.00 120.00  154
 29  \w     71.00 134.00   0.50    2.00    --   94.60  61.00 -60.00  126
 30  \w    123.00 184.00   0.50    2.00    --   94.60  61.00  60.00  122
 31  \w     73.00 130.00   0.50    2.00    --   94.60  61.00   0.00  114
 32  \w     92.00 132.00   0.50    2.00    --   94.60  82.00 -60.00   80
 33  \w     90.00 126.00   0.50    2.00    --   94.60 -82.00  30.00   72
 34  \w     36.00  63.00   0.50    2.00    --   94.60 -82.00  30.00   54
 35  \w     72.00 131.00   0.50    2.00    --   94.60  61.00-150.00  118
 36  \w     63.00 115.00   0.50    2.00    --   94.60 -61.00 150.00  104
 37  \w     16.00  61.00   0.50    2.00    --   94.60 -61.00 150.00   90
 38  \w     71.00 183.00   0.50    2.00    --   94.60  61.00-120.00  224
 39  \w     73.00 149.00   0.50    2.00    --   94.60  61.00  90.00  152
 40  \w    100.00 184.00   0.50    2.00    --   94.60  82.00 120.00  168
 41  \w    150.00 184.00   0.50    2.00    --   94.60  82.00  60.00   68
 42  \w    135.00 184.00   0.50    2.00    --   94.60  70.00-178.17   98
 43  \w    157.00 182.00   0.50    2.00    --   94.60  61.00 150.00   50
 44  \w     73.00 141.00   0.50    2.00    --   94.60  61.00 150.00  136
 45  \w     26.00 109.00   0.50    2.00    --   94.60 -82.00 150.00  166
 46  \w    149.00 175.00   0.50    2.00    --   94.60  75.00-105.73   52
 47  \w     71.00 140.00   0.50    2.00    --   94.60  75.00-105.73  138
 48  \w     45.00 120.00   0.50    2.00    --   94.60 -82.00 -30.00  150
 49  \w     72.00 111.00   0.50    2.00    --   94.60  70.00-178.17   78
 50  \w     63.00 111.00   0.50    2.00    --   94.60 -61.00   0.00   96
 51  \w    141.00 184.00   0.50    2.00    --   94.60  68.00  13.99   86
 52  \w      6.00  31.00   0.50    2.00    --   94.60 -61.00   0.00   50
 53  \w    133.00 178.00   0.50    2.00    --   94.60  61.00   0.00   90
 54  \w     96.00 126.00   0.50    2.00    --   94.60 -82.00-180.00   60
 55  \w     70.00 130.00   0.50    2.00    --   94.60  68.00  13.99  120
;
_diffrn_measurement_device 'four-circle diffractometer'
_diffrn_measurement_device_type 'XtaLAB AFC12 (RINC): Kappa single'
_diffrn_measurement_method '\w scans'
_diffrn_orient_matrix_type 'CrysAlisPro convention (1999,Acta A55,543-557)'
_diffrn_orient_matrix_UB_11 -0.1184065000
_diffrn_orient_matrix_UB_12 0.0059619000
_diffrn_orient_matrix_UB_13 -0.1158697000
_diffrn_orient_matrix_UB_21 -0.0823439000
_diffrn_orient_matrix_UB_22 -0.1402863000
_diffrn_orient_matrix_UB_23 -0.0405056000
_diffrn_orient_matrix_UB_31 -0.2835291000
_diffrn_orient_matrix_UB_32 0.0186983000
_diffrn_orient_matrix_UB_33 0.0311372000
_diffrn_radiation_monochromator graphite
_diffrn_radiation_probe x-ray
_diffrn_radiation_type CuK\a
_diffrn_radiation_wavelength 1.54184
_diffrn_reflns_av_R_equivalents 0.0703
_diffrn_reflns_av_unetI/netI 0.0409
_diffrn_reflns_Laue_measured_fraction_full 0.997
_diffrn_reflns_Laue_measured_fraction_max 0.997
_diffrn_reflns_limit_h_max 5
_diffrn_reflns_limit_h_min -5
_diffrn_reflns_limit_k_max 13
_diffrn_reflns_limit_k_min -13
_diffrn_reflns_limit_l_max 15
_diffrn_reflns_limit_l_min -15
_diffrn_reflns_number 12040
_diffrn_reflns_point_group_measured_fraction_full 0.997
_diffrn_reflns_point_group_measured_fraction_max 0.997
_diffrn_reflns_theta_full 64.976
_diffrn_reflns_theta_max 64.976
_diffrn_reflns_theta_min 3.633
_diffrn_source 'fine-focus sealed X-ray tube'
_diffrn_source_type 'Enhance (Cu) X-ray Source'
_exptl_absorpt_coefficient_mu 0.835
_exptl_absorpt_correction_T_max 1.00000
_exptl_absorpt_correction_T_min 0.28443
_exptl_absorpt_correction_type multi-scan
_exptl_absorpt_process_details
;
CrysAlisPro 1.171.39.28b (Rigaku Oxford Diffraction, 2015)
Empirical absorption correction using spherical harmonics,
 implemented in SCALE3 ABSPACK scaling algorithm.
;
_exptl_crystal_colour colourless
_exptl_crystal_colour_primary colourless
_exptl_crystal_density_diffrn 1.349
_exptl_crystal_description needle
_exptl_crystal_F_000 300
_exptl_crystal_size_max 0.5
_exptl_crystal_size_mid 0.05
_exptl_crystal_size_min 0.03
_refine_diff_density_max 0.298
_refine_diff_density_min -0.313
_refine_diff_density_rms 0.065
_refine_ls_extinction_method none
_refine_ls_goodness_of_fit_ref 1.054
_refine_ls_hydrogen_treatment constr
_refine_ls_matrix_type full
_refine_ls_number_parameters 201
_refine_ls_number_reflns 2344
_refine_ls_number_restraints 8
_refine_ls_restrained_S_all 1.053
_refine_ls_R_factor_all 0.0754
_refine_ls_R_factor_gt 0.0652
_refine_ls_shift/su_max 0.008
_refine_ls_shift/su_mean 0.001
_refine_ls_structure_factor_coef Fsqd
_refine_ls_weighting_details 'w=1/[\s^2^(Fo^2^)+(0.1209P)^2^+0.2766P] where P=(Fo^2^+2Fc^2^)/3'
_refine_ls_weighting_scheme calc
_refine_ls_wR_factor_gt 0.1827
_refine_ls_wR_factor_ref 0.1918
_reflns_Friedel_coverage 0.000
_reflns_number_gt 1917
_reflns_number_total 2344
_reflns_threshold_expression 'I > 2\s(I)'
_cod_data_source_file d2nj03531f2.cif
_cod_data_source_block 20200729_lfl5-23-2
_cod_depositor_comments 'Adding full bibliography for 7061776.cif.'
_cod_original_cell_volume 690.06(9)
_cod_database_code 7061776
_shelx_shelxl_version_number 2014/7
_shelx_space_group_comment
;
The symmetry employed for this shelxl refinement is uniquely defined
by the following loop, which should always be used as a source of
symmetry information in preference to the above space-group names.
They are only intended as comments.
;
_shelx_estimated_absorpt_t_max 0.975
_shelx_estimated_absorpt_t_min 0.680
_reflns_odcompleteness_completeness 99.76
_reflns_odcompleteness_iscentric 1
_reflns_odcompleteness_theta 66.97
_olex2_refinement_description
;
1. Fixed Uiso
 At 1.2 times of:
  All C(H) groups, All C(H,H) groups, All C(H,H,H,H) groups
 At 1.5 times of:
  All C(H,H,H) groups, All O(H) groups
2. Restrained distances
 C8-C9 \\sim C8-C9A
 with sigma of 0.02
 C9-C10 \\sim C9A-C10A
 with sigma of 0.02
 C9-O3 \\sim C9A-O3A
 with sigma of 0.02
 C10-O4 \\sim C10A-O4A
 with sigma of 0.02
 C8-C10 \\sim C8-C10A
 with sigma of 0.04
 C8-O3 \\sim C8-O3A
 with sigma of 0.04
 C9-O4 \\sim C9A-O4A
 with sigma of 0.04
 C10-O3 \\sim C10A-O3A
 with sigma of 0.04
3. Uiso/Uaniso restraints and constraints
Uanis(C9) = Uanis(C9A)
Uanis(C10) = Uanis(C10A)
Uanis(O3) = Uanis(O4A)
Uanis(O4) = Uanis(O3A)
4. Others
 Sof(H8BC)=Sof(H8BD)=Sof(C9A)=Sof(H9A)=Sof(C10A)=Sof(H10C)=Sof(H10D)=Sof(O3A)=
 Sof(H3A)=Sof(O4A)=Sof(H4A)=1-FVAR(1)
 Sof(H8AA)=Sof(H8AB)=Sof(C9)=Sof(H9)=Sof(C10)=Sof(H10A)=Sof(H10B)=Sof(O3)=
 Sof(H3)=Sof(O4)=Sof(H4)=FVAR(1)
5.a Ternary CH refined with riding coordinates:
 C9(H9), C9A(H9A)
5.b Secondary CH2 refined with riding coordinates:
 C8(H8AA,H8AB), C8(H8BC,H8BD), C11(H11A,H11B), C10(H10A,H10B), C10A(H10C,H10D)
5.c Aromatic/amide H refined with riding coordinates:
 C2(H2), C5(H5), C6(H6), C12(H12)
5.d Idealised Me refined as rotating group:
 C14(H14A,H14B,H14C), C15(H15A,H15B,H15C)
5.e Idealised tetrahedral OH refined as rotating group:
 O5(H5A), O3(H3), O4(H4), O3A(H3A), O4A(H4A)
;
_olex2_submission_special_instructions 'No special instructions were received'
_oxdiff_exptl_absorpt_empirical_details
;
Empirical correction (ABSPACK) includes:
- Absorption correction using spherical harmonics
- Frame scaling
;
_oxdiff_exptl_absorpt_empirical_full_max 2.579
_oxdiff_exptl_absorpt_empirical_full_min 0.461

loop_
_space_group_symop_operation_xyz
'x, y, z'
'-x, -y, -z'

loop_
_atom_site_label
_atom_site_type_symbol
_atom_site_fract_x
_atom_site_fract_y
_atom_site_fract_z
_atom_site_U_iso_or_equiv
_atom_site_adp_type
_atom_site_occupancy
_atom_site_site_symmetry_order
_atom_site_calc_flag
_atom_site_refinement_flags_posn
_atom_site_refinement_flags_adp
_atom_site_refinement_flags_occupancy
_atom_site_disorder_assembly
_atom_site_disorder_group
C1 C 0.7989(5) 0.2016(2) 0.88188(19) 0.0358(6) Uani 1 1 d . . . . .
C2 C 0.5945(5) 0.2012(2) 0.79298(19) 0.0347(6) Uani 1 1 d . . . . .
H2 H 0.5997 0.2674 0.7656 0.042 Uiso 1 1 calc R . . . .
C3 C 0.3850(5) 0.1051(2) 0.74463(19) 0.0344(6) Uani 1 1 d . . . . .
C4 C 0.3835(6) 0.0058(2) 0.7875(2) 0.0379(6) Uani 1 1 d . . . . .
C5 C 0.5845(6) 0.0054(2) 0.8766(2) 0.0410(6) Uani 1 1 d . . . . .
H5 H 0.5803 -0.0608 0.9042 0.049 Uiso 1 1 calc R . . . .
C6 C 0.7905(6) 0.1034(2) 0.9242(2) 0.0394(6) Uani 1 1 d . . . . .
H6 H 0.9234 0.1037 0.9845 0.047 Uiso 1 1 calc R . . . .
C7 C 1.0184(5) 0.3067(2) 0.92883(19) 0.0367(6) Uani 1 1 d . . . . .
C8 C 1.3952(6) 0.4066(2) 1.0761(2) 0.0422(6) Uani 1 1 d D . . . .
H8AA H 1.3514 0.4769 1.0520 0.051 Uiso 0.856(4) 1 calc R . P A 1
H8AB H 1.5683 0.3832 1.0563 0.051 Uiso 0.856(4) 1 calc R . P A 1
H8BC H 1.3165 0.4837 1.0884 0.051 Uiso 0.144(4) 1 calc R . P A 2
H8BD H 1.5249 0.4061 1.0282 0.051 Uiso 0.144(4) 1 calc R . P A 2
C11 C 0.1600(6) 0.1001(2) 0.6472(2) 0.0388(6) Uani 1 1 d . . . . .
H11A H 0.1908 0.0373 0.5832 0.047 Uiso 1 1 calc R . . . .
H11B H -0.0159 0.0745 0.6618 0.047 Uiso 1 1 calc R . . . .
C12 C 0.1382(6) 0.2182(2) 0.6193(2) 0.0393(6) Uani 1 1 d . . . . .
H12 H 0.0432 0.2754 0.6608 0.047 Uiso 1 1 calc R . . . .
C13 C 0.2393(5) 0.2497(2) 0.5420(2) 0.0384(6) Uani 1 1 d . . . . .
C14 C 0.4111(6) 0.1733(3) 0.4701(2) 0.0457(7) Uani 1 1 d . . . . .
H14A H 0.4472 0.1024 0.4927 0.069 Uiso 1 1 calc GR . . . .
H14B H 0.5826 0.2214 0.4766 0.069 Uiso 1 1 calc GR . . . .
H14C H 0.3130 0.1475 0.3950 0.069 Uiso 1 1 calc GR . . . .
C15 C 0.1827(7) 0.3684(2) 0.5193(2) 0.0501(7) Uani 1 1 d . . . . .
H15A H 0.0842 0.3507 0.4448 0.075 Uiso 1 1 calc GR . . . .
H15B H 0.3544 0.4183 0.5297 0.075 Uiso 1 1 calc GR . . . .
H15C H 0.0736 0.4117 0.5687 0.075 Uiso 1 1 calc GR . . . .
O1 O 1.0570(4) 0.38764(15) 0.88835(13) 0.0407(5) Uani 1 1 d . . . . .
O2 O 1.1770(4) 0.30488(15) 1.02331(14) 0.0427(5) Uani 1 1 d . . . . .
O5 O 0.1777(4) -0.08807(16) 0.73714(15) 0.0444(5) Uani 1 1 d . . . . .
H5A H 0.2126 -0.1475 0.7577 0.067 Uiso 1 1 calc GR . . . .
C9 C 1.4216(7) 0.4400(3) 1.2002(2) 0.0432(8) Uani 0.856(4) 1 d D . P A 1
H9 H 1.5667 0.5097 1.2351 0.052 Uiso 0.856(4) 1 calc R . P A 1
C10 C 1.5010(7) 0.3353(3) 1.2431(3) 0.0468(9) Uani 0.856(4) 1 d D . P A 1
H10A H 1.5387 0.3638 1.3228 0.056 Uiso 0.856(4) 1 calc R . P A 1
H10B H 1.3481 0.2698 1.2180 0.056 Uiso 0.856(4) 1 calc R . P A 1
O3 O 1.1756(7) 0.4742(3) 1.2363(3) 0.0434(7) Uani 0.856(4) 1 d D . P A 1
H3 H 1.1051 0.5189 1.2030 0.065 Uiso 0.856(4) 1 calc GR . P A 1
O4 O 1.7408(9) 0.2882(4) 1.2060(3) 0.0494(8) Uani 0.856(4) 1 d D . P A 1
H4 H 1.8738 0.3417 1.2318 0.074 Uiso 0.856(4) 1 calc GR . P A 1
C9A C 1.548(3) 0.3971(16) 1.1863(12) 0.0432(8) Uani 0.144(4) 1 d D . P A 2
H9A H 1.6631 0.4754 1.2267 0.052 Uiso 0.144(4) 1 calc R . P A 2
C10A C 1.332(4) 0.3786(16) 1.2510(14) 0.0468(9) Uani 0.144(4) 1 d D . P A 2
H10C H 1.2337 0.2965 1.2158 0.056 Uiso 0.144(4) 1 calc R . P A 2
H10D H 1.4263 0.3817 1.3238 0.056 Uiso 0.144(4) 1 calc R . P A 2
O3A O 1.716(6) 0.302(3) 1.180(2) 0.0494(8) Uani 0.144(4) 1 d D . P A 2
H3A H 1.8735 0.3272 1.1786 0.074 Uiso 0.144(4) 1 calc GR . P A 2
O4A O 1.133(5) 0.463(2) 1.2630(18) 0.0434(7) Uani 0.144(4) 1 d D . P A 2
H4A H 0.9933 0.4341 1.2154 0.065 Uiso 0.144(4) 1 calc GR . P A 2

loop_
_atom_site_aniso_label
_atom_site_aniso_U_11
_atom_site_aniso_U_22
_atom_site_aniso_U_33
_atom_site_aniso_U_23
_atom_site_aniso_U_13
_atom_site_aniso_U_12
C1 0.0453(15) 0.0269(12) 0.0316(12) 0.0025(9) 0.0097(10) 0.0048(10)
C2 0.0455(14) 0.0261(12) 0.0311(12) 0.0048(9) 0.0108(10) 0.0063(10)
C3 0.0426(14) 0.0277(12) 0.0307(12) 0.0046(9) 0.0094(10) 0.0038(10)
C4 0.0455(14) 0.0278(12) 0.0367(13) 0.0035(10) 0.0119(11) -0.0005(10)
C5 0.0575(16) 0.0269(12) 0.0366(13) 0.0073(10) 0.0103(12) 0.0010(11)
C6 0.0535(16) 0.0289(12) 0.0315(12) 0.0054(10) 0.0044(11) 0.0043(11)
C7 0.0455(15) 0.0297(12) 0.0312(12) 0.0049(10) 0.0066(11) 0.0035(11)
C8 0.0465(15) 0.0338(13) 0.0382(13) 0.0062(10) 0.0002(11) -0.0051(11)
C11 0.0463(15) 0.0299(12) 0.0349(12) 0.0048(10) 0.0047(11) 0.0015(10)
C12 0.0457(14) 0.0284(12) 0.0361(13) 0.0019(10) 0.0029(11) 0.0033(10)
C13 0.0421(14) 0.0286(12) 0.0368(13) 0.0031(10) 0.0017(10) 0.0009(10)
C14 0.0488(16) 0.0405(14) 0.0453(15) 0.0097(11) 0.0098(12) 0.0048(12)
C15 0.0675(19) 0.0358(14) 0.0440(15) 0.0106(11) 0.0067(13) 0.0074(13)
O1 0.0528(11) 0.0294(9) 0.0349(9) 0.0067(7) 0.0041(8) -0.0021(8)
O2 0.0523(11) 0.0333(9) 0.0358(9) 0.0080(7) -0.0007(8) -0.0032(8)
O5 0.0532(12) 0.0303(9) 0.0439(10) 0.0076(8) 0.0053(8) -0.0060(8)
C9 0.053(2) 0.0307(16) 0.0404(16) 0.0064(13) 0.0043(14) 0.0003(13)
C10 0.062(2) 0.0311(16) 0.0436(16) 0.0109(13) 0.0042(15) -0.0013(14)
O3 0.0556(16) 0.0300(12) 0.0422(18) 0.0079(10) 0.0102(11) 0.0045(11)
O4 0.0514(15) 0.0342(14) 0.061(2) 0.0149(12) 0.0046(16) 0.0080(10)
C9A 0.053(2) 0.0307(16) 0.0404(16) 0.0064(13) 0.0043(14) 0.0003(13)
C10A 0.062(2) 0.0311(16) 0.0436(16) 0.0109(13) 0.0042(15) -0.0013(14)
O3A 0.0514(15) 0.0342(14) 0.061(2) 0.0149(12) 0.0046(16) 0.0080(10)
O4A 0.0556(16) 0.0300(12) 0.0422(18) 0.0079(10) 0.0102(11) 0.0045(11)

loop_
_atom_type_symbol
_atom_type_description
_atom_type_scat_dispersion_real
_atom_type_scat_dispersion_imag
_atom_type_scat_source
C C 0.0181 0.0091 'International Tables Vol C Tables 4.2.6.8 and 6.1.1.4'
H H 0.0000 0.0000 'International Tables Vol C Tables 4.2.6.8 and 6.1.1.4'
O O 0.0492 0.0322 'International Tables Vol C Tables 4.2.6.8 and 6.1.1.4'

loop_
_geom_angle_atom_site_label_1
_geom_angle_atom_site_label_2
_geom_angle_atom_site_label_3
_geom_angle
_geom_angle_site_symmetry_1
_geom_angle_site_symmetry_3
_geom_angle_publ_flag
C2 C1 C7 118.9(2) . . ?
C6 C1 C2 119.4(2) . . ?
C6 C1 C7 121.7(2) . . ?
C1 C2 H2 119.1 . . ?
C3 C2 C1 121.8(2) . . ?
C3 C2 H2 119.1 . . ?
C2 C3 C4 117.8(2) . . ?
C2 C3 C11 123.6(2) . . ?
C4 C3 C11 118.5(2) . . ?
C5 C4 C3 121.0(2) . . ?
O5 C4 C3 116.5(2) . . ?
O5 C4 C5 122.5(2) . . ?
C4 C5 H5 120.0 . . ?
C6 C5 C4 119.9(2) . . ?
C6 C5 H5 120.0 . . ?
C1 C6 H6 120.0 . . ?
C5 C6 C1 120.0(2) . . ?
C5 C6 H6 120.0 . . ?
O1 C7 C1 125.0(2) . . ?
O1 C7 O2 122.2(2) . . ?
O2 C7 C1 112.8(2) . . ?
H8AA C8 H8AB 108.4 . . ?
H8BC C8 H8BD 108.1 . . ?
O2 C8 H8AA 110.0 . . ?
O2 C8 H8AB 110.0 . . ?
O2 C8 H8BC 109.5 . . ?
O2 C8 H8BD 109.5 . . ?
O2 C8 C9 108.6(2) . . ?
O2 C8 C9A 110.8(7) . . ?
C9 C8 H8AA 110.0 . . ?
C9 C8 H8AB 110.0 . . ?
C9A C8 H8BC 109.5 . . ?
C9A C8 H8BD 109.5 . . ?
C3 C11 H11A 108.3 . . ?
C3 C11 H11B 108.3 . . ?
H11A C11 H11B 107.4 . . ?
C12 C11 C3 116.0(2) . . ?
C12 C11 H11A 108.3 . . ?
C12 C11 H11B 108.3 . . ?
C11 C12 H12 116.4 . . ?
C13 C12 C11 127.3(2) . . ?
C13 C12 H12 116.4 . . ?
C12 C13 C14 124.6(2) . . ?
C12 C13 C15 120.7(2) . . ?
C14 C13 C15 114.6(2) . . ?
C13 C14 H14A 109.5 . . ?
C13 C14 H14B 109.5 . . ?
C13 C14 H14C 109.5 . . ?
H14A C14 H14B 109.5 . . ?
H14A C14 H14C 109.5 . . ?
H14B C14 H14C 109.5 . . ?
C13 C15 H15A 109.5 . . ?
C13 C15 H15B 109.5 . . ?
C13 C15 H15C 109.5 . . ?
H15A C15 H15B 109.5 . . ?
H15A C15 H15C 109.5 . . ?
H15B C15 H15C 109.5 . . ?
C7 O2 C8 116.3(2) . . ?
C4 O5 H5A 109.5 . . ?
C8 C9 H9 108.1 . . ?
C10 C9 C8 112.3(3) . . ?
C10 C9 H9 108.1 . . ?
O3 C9 C8 113.7(3) . . ?
O3 C9 H9 108.1 . . ?
O3 C9 C10 106.3(3) . . ?
C9 C10 H10A 109.4 . . ?
C9 C10 H10B 109.4 . . ?
H10A C10 H10B 108.0 . . ?
O4 C10 C9 111.2(3) . . ?
O4 C10 H10A 109.4 . . ?
O4 C10 H10B 109.4 . . ?
C9 O3 H3 109.5 . . ?
C10 O4 H4 109.5 . . ?
C8 C9A H9A 108.3 . . ?
C10A C9A C8 107.4(12) . . ?
C10A C9A H9A 108.3 . . ?
O3A C9A C8 116.1(15) . . ?
O3A C9A H9A 108.3 . . ?
O3A C9A C10A 108.2(17) . . ?
C9A C10A H10C 108.0 . . ?
C9A C10A H10D 108.0 . . ?
H10C C10A H10D 107.3 . . ?
O4A C10A C9A 117.1(15) . . ?
O4A C10A H10C 108.0 . . ?
O4A C10A H10D 108.0 . . ?
C9A O3A H3A 109.5 . . ?
C10A O4A H4A 109.5 . . ?

loop_
_geom_bond_atom_site_label_1
_geom_bond_atom_site_label_2
_geom_bond_distance
_geom_bond_site_symmetry_2
_geom_bond_publ_flag
C1 C2 1.395(4) . ?
C1 C6 1.392(4) . ?
C1 C7 1.475(3) . ?
C2 H2 0.9300 . ?
C2 C3 1.380(3) . ?
C3 C4 1.407(4) . ?
C3 C11 1.518(3) . ?
C4 C5 1.390(4) . ?
C4 O5 1.356(3) . ?
C5 H5 0.9300 . ?
C5 C6 1.382(4) . ?
C6 H6 0.9300 . ?
C7 O1 1.214(3) . ?
C7 O2 1.344(3) . ?
C8 H8AA 0.9700 . ?
C8 H8AB 0.9700 . ?
C8 H8BC 0.9700 . ?
C8 H8BD 0.9700 . ?
C8 O2 1.452(3) . ?
C8 C9 1.524(4) . ?
C8 C9A 1.536(14) . ?
C11 H11A 0.9700 . ?
C11 H11B 0.9700 . ?
C11 C12 1.507(4) . ?
C12 H12 0.9300 . ?
C12 C13 1.325(4) . ?
C13 C14 1.504(4) . ?
C13 C15 1.509(4) . ?
C14 H14A 0.9600 . ?
C14 H14B 0.9600 . ?
C14 H14C 0.9600 . ?
C15 H15A 0.9600 . ?
C15 H15B 0.9600 . ?
C15 H15C 0.9600 . ?
O5 H5A 0.8200 . ?
C9 H9 0.9800 . ?
C9 C10 1.512(4) . ?
C9 O3 1.420(5) . ?
C10 H10A 0.9700 . ?
C10 H10B 0.9700 . ?
C10 O4 1.438(5) . ?
O3 H3 0.8200 . ?
O4 H4 0.8200 . ?
C9A H9A 0.9800 . ?
C9A C10A 1.514(16) . ?
C9A O3A 1.411(18) . ?
C10A H10C 0.9700 . ?
C10A H10D 0.9700 . ?
C10A O4A 1.421(17) . ?
O3A H3A 0.8200 . ?
O4A H4A 0.8200 . ?

loop_
_geom_hbond_atom_site_label_D
_geom_hbond_atom_site_label_H
_geom_hbond_atom_site_label_A
_geom_hbond_distance_DH
_geom_hbond_distance_HA
_geom_hbond_distance_DA
_geom_hbond_angle_DHA
_geom_hbond_site_symmetry_A
O5 H5A O4 0.82 1.83 2.644(4) 174.3 2_757
O3 H3 O1 0.82 1.93 2.748(3) 174.4 2_767
O4 H4 O3 0.82 2.04 2.822(6) 158.4 1_655
O3A H3A O4A 0.82 1.88 2.53(4) 135.7 1_655
O4A H4A O3A 0.82 1.87 2.53(4) 136.7 1_455

loop_
_geom_torsion_atom_site_label_1
_geom_torsion_atom_site_label_2
_geom_torsion_atom_site_label_3
_geom_torsion_atom_site_label_4
_geom_torsion
_geom_torsion_site_symmetry_1
_geom_torsion_site_symmetry_2
_geom_torsion_site_symmetry_3
_geom_torsion_site_symmetry_4
_geom_torsion_publ_flag
C1 C2 C3 C4 -0.3(4) . . . . ?
C1 C2 C3 C11 -179.4(2) . . . . ?
C1 C7 O2 C8 -178.9(2) . . . . ?
C2 C1 C6 C5 1.5(4) . . . . ?
C2 C1 C7 O1 -9.4(4) . . . . ?
C2 C1 C7 O2 170.7(2) . . . . ?
C2 C3 C4 C5 0.9(4) . . . . ?
C2 C3 C4 O5 -179.0(2) . . . . ?
C2 C3 C11 C12 -12.6(4) . . . . ?
C3 C4 C5 C6 -0.2(4) . . . . ?
C3 C11 C12 C13 98.7(3) . . . . ?
C4 C3 C11 C12 168.3(2) . . . . ?
C4 C5 C6 C1 -0.9(4) . . . . ?
C6 C1 C2 C3 -0.8(4) . . . . ?
C6 C1 C7 O1 170.8(2) . . . . ?
C6 C1 C7 O2 -9.1(3) . . . . ?
C7 C1 C2 C3 179.4(2) . . . . ?
C7 C1 C6 C5 -178.8(2) . . . . ?
C8 C9 C10 O4 51.7(4) . . . . ?
C8 C9A C10A O4A -52(2) . . . . ?
C11 C3 C4 C5 180.0(2) . . . . ?
C11 C3 C4 O5 0.2(3) . . . . ?
C11 C12 C13 C14 -3.3(4) . . . . ?
C11 C12 C13 C15 175.8(2) . . . . ?
O1 C7 O2 C8 1.2(4) . . . . ?
O2 C8 C9 C10 61.9(3) . . . . ?
O2 C8 C9 O3 -58.9(3) . . . . ?
O2 C8 C9A C10A -50.6(13) . . . . ?
O2 C8 C9A O3A 70.6(19) . . . . ?
O5 C4 C5 C6 179.6(2) . . . . ?
C9 C8 O2 C7 143.0(2) . . . . ?
O3 C9 C10 O4 176.7(3) . . . . ?
C9A C8 O2 C7 176.5(7) . . . . ?
O3A C9A C10A O4A -178(2) . . . . ?
